data_1554803
loop_
_publ_author_name
'Bayardon, J\'er\^ome'
'Bernard, Julie'
'R\'emond, Emmanuelle'
'Rousselin, Yoann'
'Malacea-Kabbara, Raluca'
'Jug\'e, Sylvain'

_publ_section_title
;
 Efficient synthesis of (P-chirogenic) o-boronated phosphines from
 sec-phosphine boranes.
;
_journal_issue 5
_journal_name_full 'Organic letters'
_journal_page_first 1216
_journal_page_last 1219
_journal_paper_doi 10.1021/acs.orglett.5b00167
_journal_volume 17
_journal_year 2015
_chemical_absolute_configuration ad
_chemical_formula_moiety 'C28 H33 B2 Fe O2 P'
_chemical_formula_sum 'C28 H33 B2 Fe O2 P'
_chemical_formula_weight 509.98
_space_group_crystal_system monoclinic
_space_group_IT_number 4
_space_group_name_Hall 'P 2yb'
_space_group_name_H-M_alt 'P 1 21 1'
_atom_sites_solution_hydrogens mixed
_atom_sites_solution_primary direct
_audit_creation_date 2015-01-13
_audit_creation_method
;
Olex2 1.2
(compiled 2015.01.12 svn.r3133 for OlexSys, GUI svn.r4987)
;
_audit_update_record
;
2015-01-13 # Formatted by publCIF

;
_cell_angle_alpha 90
_cell_angle_beta 113.497(6)
_cell_angle_gamma 90
_cell_formula_units_Z 2
_cell_length_a 12.674(2)
_cell_length_b 9.2986(14)
_cell_length_c 12.919(2)
_cell_measurement_reflns_used 9774
_cell_measurement_temperature 296
_cell_measurement_theta_max 25.835
_cell_measurement_theta_min 2.784
_cell_volume 1396.3(4)
_computing_cell_refinement 'SAINT v8.34A (Bruker, 2013)'
_computing_data_collection 'APEX2 (Bruker, 2014)'
_computing_data_reduction 'SAINT v8.34A (Bruker, 2013)'
_computing_molecular_graphics 'Olex2 (Dolomanov et al., 2009)'
_computing_publication_material 'Olex2 (Dolomanov et al., 2009)'
_computing_structure_refinement 'ShelXL (Sheldrick, 2008)'
_computing_structure_solution 'ShelXS (Sheldrick, 2008)'
_diffrn_ambient_temperature 296
_diffrn_detector 'CCD Plate'
_diffrn_detector_area_resol_mean '512 x 512'
_diffrn_detector_type APEX2
_diffrn_measured_fraction_theta_full 0.998
_diffrn_measured_fraction_theta_max 0.995
_diffrn_measurement_device '\k-geometry diffractometer'
_diffrn_measurement_device_type 'Nonius Kappa Apex II'
_diffrn_measurement_method '\f and \w scans''
_diffrn_radiation_collimation '0.6 mm'
_diffrn_radiation_monochromator graphite
_diffrn_radiation_probe x-ray
_diffrn_radiation_type MoK\a
_diffrn_radiation_wavelength 0.71073
_diffrn_reflns_av_R_equivalents 0.0331
_diffrn_reflns_av_unetI/netI 0.0343
_diffrn_reflns_Laue_measured_fraction_full 0.998
_diffrn_reflns_Laue_measured_fraction_max 0.995
_diffrn_reflns_limit_h_max 16
_diffrn_reflns_limit_h_min -16
_diffrn_reflns_limit_k_max 11
_diffrn_reflns_limit_k_min -12
_diffrn_reflns_limit_l_max 16
_diffrn_reflns_limit_l_min -16
_diffrn_reflns_number 28533
_diffrn_reflns_point_group_measured_fraction_full 0.997
_diffrn_reflns_point_group_measured_fraction_max 0.988
_diffrn_reflns_theta_full 26.000
_diffrn_reflns_theta_max 27.520
_diffrn_reflns_theta_min 2.785
_diffrn_source 'X-ray tube'
_diffrn_source_target Mo
_diffrn_source_type 'Siemens KFF Mo 2K-180'
_diffrn_standards_number 0
_exptl_absorpt_coefficient_mu 0.619
_exptl_absorpt_correction_T_max 0.7456
_exptl_absorpt_correction_T_min 0.6507
_exptl_absorpt_correction_type multi-scan
_exptl_absorpt_process_details
;
SADABS-2014/5 (Bruker,2014) was used for absorption correction.
wR2(int) was 0.0594 before and 0.0517 after correction.
The Ratio of minimum to maximum transmission is 0.8727.
The \l/2 correction factor is 0.00150.
;
_exptl_crystal_colour 'clear light orange'
_exptl_crystal_colour_lustre clear
_exptl_crystal_colour_modifier light
_exptl_crystal_colour_primary orange
_exptl_crystal_density_diffrn 1.213
_exptl_crystal_description prism
_exptl_crystal_F_000 536
_exptl_crystal_recrystallization_method
'The material was recrystallised from a mixture of DCM and methanol by slow evaporation'
_exptl_crystal_size_max 0.2
_exptl_crystal_size_mid 0.15
_exptl_crystal_size_min 0.1
_refine_diff_density_max 0.292
_refine_diff_density_min -0.215
_refine_diff_density_rms 0.041
_refine_ls_abs_structure_details
;
 Flack x determined using 1941 quotients [(I+)-(I-)]/[(I+)+(I-)]
 (Parsons, Flack and Wagner, Acta Cryst. B69 (2013) 249-259).
;
_refine_ls_abs_structure_Flack 0.008(5)
_refine_ls_extinction_method none
_refine_ls_goodness_of_fit_ref 1.019
_refine_ls_hydrogen_treatment constr
_refine_ls_matrix_type full
_refine_ls_number_parameters 354
_refine_ls_number_reflns 6346
_refine_ls_number_restraints 481
_refine_ls_restrained_S_all 1.062
_refine_ls_R_factor_all 0.0613
_refine_ls_R_factor_gt 0.0394
_refine_ls_shift/su_max 0.000
_refine_ls_shift/su_mean 0.000
_refine_ls_structure_factor_coef Fsqd
_refine_ls_weighting_details 'w=1/[\s^2^(Fo^2^)+(0.0684P)^2^+0.0569P] where P=(Fo^2^+2Fc^2^)/3'
_refine_ls_weighting_scheme calc
_refine_ls_wR_factor_gt 0.1001
_refine_ls_wR_factor_ref 0.1114
_reflns_Friedel_coverage 0.869
_reflns_Friedel_fraction_full 0.996
_reflns_Friedel_fraction_max 0.980
_reflns_number_gt 4950
_reflns_number_total 6346
_reflns_threshold_expression 'I > 2\s(I)'
_cod_data_source_file ol5b00167_si_002.cif
_cod_data_source_block 13jb972_295k_0m
_cod_database_code 1554803
_shelx_space_group_comment
;
The symmetry employed for this shelxl refinement is uniquely defined
by the following loop, which should always be used as a source of
symmetry information in preference to the above space-group names.
They are only intended as comments.
;
_olex2_refinement_description
;
1. Fixed Uiso
 At 1.2 times of:
  All B(H,H,H) groups, All C(H) groups
 At 1.5 times of:
  All C(H,H,H) groups
2. Restrained distances
 O1-B1 = O2-B1
 1.37 with sigma of 0.02
 O2-C23 = O1-C24
 1.48 with sigma of 0.02
 C24-C23
 1.58 with sigma of 0.02
 C28-C24 = C27-C24 = C25-C23 = C26-C23
 1.5 with sigma of 0.02
 O2A-B1A = O1A-B1A
 1.37 with sigma of 0.02
 O2A-C23A = O1A-C24A
 1.48 with sigma of 0.02
 C24A-C23A
 1.58 with sigma of 0.02
 C25A-C23A = C26A-C23A = C27A-C24A = C24A-C28A
 1.5 with sigma of 0.02
3. Rigid body (RIGU) restrains
 All non-hydrogen atoms
 with sigma for 1-2 distances of 0.004 and sigma for 1-3 distances of 0.004
4. Others
 Fixed Sof: O2(0.5) B1(0.5) C23(0.5) O1(0.5) C25(0.5) H25A(0.5) H25B(0.5)
 H25C(0.5) C26(0.5) H26A(0.5) H26B(0.5) H26C(0.5) C24(0.5) C27(0.5) H27A(0.5)
 H27B(0.5) H27C(0.5) C28(0.5) H28A(0.5) H28B(0.5) H28C(0.5) C27A(0.5) H27D(0.5)
 H27E(0.5) H27F(0.5) C24A(0.5) C28A(0.5) H28D(0.5) H28E(0.5) H28F(0.5)
 C23A(0.5) C25A(0.5) H25D(0.5) H25E(0.5) H25F(0.5) C26A(0.5) H26D(0.5)
 H26E(0.5) H26F(0.5) O1A(0.5) O2A(0.5) B1A(0.5)
5.a Riding coordinates:
 B2(H2A,H2B,H2C)
5.b Aromatic/amide H refined with riding coordinates:
 C9(H9), C8(H8), C7(H7), C6(H6), C21(H21), C20(H20), C19(H19), C18(H18),
 C3(H3), C2(H2), C1(H1), C5(H5), C4(H4), C16(H16), C15(H15), C14(H14), C13(H13),
  C12(H12)
5.c Fitted pentagon refined as free rotating group:
 C10(C9,C8,C7,C6), C3(C2,C1,C5,C4)
5.d Fitted hexagon refined as free rotating group:
 C22(C21,C20,C19,C18,C17), C11(C16,C15,C14,C13,C12)
5.e Idealised Me refined as rotating group:
 C25(H25A,H25B,H25C), C26(H26A,H26B,H26C), C27(H27A,H27B,H27C), C28(H28A,H28B,
 H28C), C27A(H27D,H27E,H27F), C28A(H28D,H28E,H28F), C25A(H25D,H25E,H25F),
 C26A(H26D,H26E,H26F)
;
_shelx_shelxl_version_number 2014/7
_olex2_diffrn_ambient_temperature_device 'Oxford Cryosystems'
_olex2_exptl_crystal_mounting_method 'The crystal was mounted on a MITIGEN holder oil'
_olex2_submission_special_instructions 'No special instructions were received'

loop_
_space_group_symop_operation_xyz
'x, y, z'
'-x, y+1/2, -z'

loop_
_atom_site_label
_atom_site_type_symbol
_atom_site_fract_x
_atom_site_fract_y
_atom_site_fract_z
_atom_site_U_iso_or_equiv
_atom_site_adp_type
_atom_site_occupancy
_atom_site_site_symmetry_order
_atom_site_calc_flag
_atom_site_refinement_flags_posn
_atom_site_refinement_flags_adp
_atom_site_refinement_flags_occupancy
_atom_site_disorder_assembly
_atom_site_disorder_group
Fe1 Fe 0.25310(4) 0.89966(6) 0.03715(4) 0.05669(19) Uani 1 1 d . U . . .
P1 P 0.54368(7) 0.92958(8) 0.21203(6) 0.0400(2) Uani 1 1 d . U . . .
C10 C 0.42497(17) 0.9145(3) 0.07678(15) 0.0448(7) Uani 1 1 d . U . . .
C9 C 0.3655(3) 1.0328(3) 0.0091(3) 0.0626(11) Uani 1 1 d G U . . .
H9 H 0.3775 1.1293 0.0293 0.075 Uiso 1 1 calc R . . . .
C8 C 0.2847(2) 0.9778(5) -0.0948(2) 0.0834(16) Uani 1 1 d G U . . .
H8 H 0.2344 1.0320 -0.1546 0.100 Uiso 1 1 calc R . . . .
C7 C 0.2942(2) 0.8256(4) -0.0914(2) 0.0818(15) Uani 1 1 d G U . . .
H7 H 0.2512 0.7626 -0.1485 0.098 Uiso 1 1 calc R . . . .
C6 C 0.3809(3) 0.7864(3) 0.0147(3) 0.0604(11) Uani 1 1 d G U . . .
H6 H 0.4046 0.6933 0.0392 0.072 Uiso 1 1 calc R . . . .
C22 C 0.78205(16) 0.9152(4) 0.26133(12) 0.0663(10) Uani 1 1 d . U . . .
C21 C 0.87598(13) 0.9120(4) 0.23153(18) 0.0878(14) Uani 1 1 d G U . A .
H21 H 0.9503 0.9109 0.2873 0.105 Uiso 1 1 calc R . . . .
C20 C 0.85888(15) 0.9102(5) 0.1184(2) 0.0791(12) Uani 1 1 d G U . A .
H20 H 0.9217 0.9081 0.0984 0.095 Uiso 1 1 calc R . . . .
C19 C 0.74784(19) 0.9118(4) 0.03499(14) 0.0651(10) Uani 1 1 d G U . A .
H19 H 0.7364 0.9106 -0.0407 0.078 Uiso 1 1 calc R . . . .
C18 C 0.65391(14) 0.9150(3) 0.06479(13) 0.0497(7) Uani 1 1 d G U . A .
H18 H 0.5796 0.9160 0.0090 0.060 Uiso 1 1 calc R . . . .
C17 C 0.67101(14) 0.9167(3) 0.17796(15) 0.0421(6) Uani 1 1 d G U . A .
C3 C 0.1845(5) 0.7739(5) 0.1248(5) 0.122(2) Uani 1 1 d . U . . .
H3 H 0.2107 0.6839 0.1558 0.146 Uiso 1 1 calc R . . . .
C2 C 0.2204(3) 0.9082(7) 0.1800(3) 0.1023(18) Uani 1 1 d G U . . .
H2 H 0.2742 0.9216 0.2534 0.123 Uiso 1 1 calc R . . . .
C1 C 0.1598(4) 1.0185(5) 0.1033(5) 0.1063(19) Uani 1 1 d G U . . .
H1 H 0.1669 1.1168 0.1177 0.128 Uiso 1 1 calc R . . . .
C5 C 0.0864(3) 0.9523(8) 0.0007(3) 0.112(2) Uani 1 1 d G U . . .
H5 H 0.0370 0.9996 -0.0638 0.135 Uiso 1 1 calc R . . . .
C4 C 0.1017(4) 0.8011(7) 0.0140(4) 0.120(2) Uani 1 1 d G U . . .
H4 H 0.0641 0.7321 -0.0403 0.144 Uiso 1 1 calc R . . . .
O2 O 0.7718(15) 0.848(3) 0.4499(15) 0.106(6) Uani 0.5 1 d D U P A 1
B1 B 0.823(2) 0.903(4) 0.389(2) 0.091(7) Uani 0.5 1 d D U P A 1
C23 C 0.830(2) 0.837(3) 0.5693(18) 0.123(6) Uani 0.5 1 d D U P A 1
O1 O 0.9325(10) 0.883(3) 0.4652(9) 0.181(7) Uani 0.5 1 d D U P A 1
C25 C 0.764(3) 0.854(4) 0.642(3) 0.139(10) Uani 0.5 1 d D U P A 1
H25A H 0.7377 0.9515 0.6374 0.209 Uiso 0.5 1 calc GR . P A 1
H25B H 0.8126 0.8311 0.7185 0.209 Uiso 0.5 1 calc GR . P A 1
H25C H 0.6990 0.7903 0.6156 0.209 Uiso 0.5 1 calc GR . P A 1
C11 C 0.5399(3) 0.7644(2) 0.2830(2) 0.0446(8) Uani 1 1 d . U . . .
C16 C 0.5004(3) 0.7635(3) 0.3690(2) 0.0676(11) Uani 1 1 d G U . . .
H16 H 0.4774 0.8489 0.3913 0.081 Uiso 1 1 calc R . . . .
C15 C 0.4952(3) 0.6350(3) 0.4218(2) 0.0970(18) Uani 1 1 d G U . . .
H15 H 0.4687 0.6344 0.4794 0.116 Uiso 1 1 calc R . . . .
C14 C 0.5295(4) 0.5074(3) 0.3884(3) 0.108(2) Uani 1 1 d G U . . .
H14 H 0.5260 0.4214 0.4237 0.129 Uiso 1 1 calc R . . . .
C13 C 0.5690(4) 0.5083(2) 0.3024(3) 0.0923(16) Uani 1 1 d G U . . .
H13 H 0.5920 0.4229 0.2801 0.111 Uiso 1 1 calc R . . . .
C12 C 0.5743(3) 0.6368(3) 0.2496(2) 0.0641(11) Uani 1 1 d G U . . .
H12 H 0.6007 0.6373 0.1920 0.077 Uiso 1 1 calc R . . . .
B2 B 0.5385(6) 1.1082(5) 0.2839(5) 0.0707(15) Uani 1 1 d . U . . .
H2A H 0.4931 1.1967 0.2136 0.085 Uiso 1 1 d R . . . .
H2B H 0.6337 1.1460 0.3413 0.085 Uiso 1 1 d R . . . .
H2C H 0.4852 1.0930 0.3409 0.085 Uiso 1 1 d R . . . .
C26 C 0.8494(18) 0.668(2) 0.5795(15) 0.138(6) Uani 0.5 1 d D U P A 1
H26A H 0.7765 0.6205 0.5444 0.207 Uiso 0.5 1 calc GR . P A 1
H26B H 0.8845 0.6417 0.6577 0.207 Uiso 0.5 1 calc GR . P A 1
H26C H 0.8986 0.6403 0.5425 0.207 Uiso 0.5 1 calc GR . P A 1
C24 C 0.9419(14) 0.915(3) 0.5830(11) 0.139(5) Uani 0.5 1 d D U P A 1
C27 C 0.958(3) 1.069(3) 0.630(2) 0.186(9) Uani 0.5 1 d D U P A 1
H27A H 0.8976 1.1295 0.5806 0.279 Uiso 0.5 1 calc GR . P A 1
H27B H 1.0311 1.1059 0.6357 0.279 Uiso 0.5 1 calc GR . P A 1
H27C H 0.9562 1.0686 0.7036 0.279 Uiso 0.5 1 calc GR . P A 1
C28 C 1.0462(16) 0.823(3) 0.6522(15) 0.153(7) Uani 0.5 1 d D U P A 1
H28A H 1.0562 0.8237 0.7299 0.230 Uiso 0.5 1 calc GR . P A 1
H28B H 1.1137 0.8625 0.6462 0.230 Uiso 0.5 1 calc GR . P A 1
H28C H 1.0344 0.7266 0.6241 0.230 Uiso 0.5 1 calc GR . P A 1
C27A C 0.855(3) 1.145(3) 0.593(2) 0.194(9) Uani 0.5 1 d D U P A 2
H27D H 0.8201 1.1210 0.6445 0.291 Uiso 0.5 1 calc GR . P A 2
H27E H 0.7965 1.1745 0.5222 0.291 Uiso 0.5 1 calc GR . P A 2
H27F H 0.9083 1.2230 0.6240 0.291 Uiso 0.5 1 calc GR . P A 2
C24A C 0.9177(17) 1.017(3) 0.5756(13) 0.152(6) Uani 0.5 1 d D U P A 2
C28A C 1.0435(17) 0.997(5) 0.6503(19) 0.219(12) Uani 0.5 1 d D U P A 2
H28D H 1.0842 1.0850 0.6518 0.328 Uiso 0.5 1 calc GR . P A 2
H28E H 1.0747 0.9210 0.6212 0.328 Uiso 0.5 1 calc GR . P A 2
H28F H 1.0516 0.9739 0.7255 0.328 Uiso 0.5 1 calc GR . P A 2
C23A C 0.8388(17) 0.890(3) 0.5724(15) 0.118(5) Uani 0.5 1 d D U P A 2
C25A C 0.764(3) 0.919(3) 0.632(2) 0.122(8) Uani 0.5 1 d D U P A 2
H25D H 0.8058 0.9030 0.7112 0.184 Uiso 0.5 1 calc GR . P A 2
H25E H 0.6988 0.8548 0.6041 0.184 Uiso 0.5 1 calc GR . P A 2
H25F H 0.7375 1.0163 0.6189 0.184 Uiso 0.5 1 calc GR . P A 2
C26A C 0.9065(17) 0.752(3) 0.603(2) 0.167(8) Uani 0.5 1 d D U P A 2
H26D H 0.9807 0.7659 0.6014 0.251 Uiso 0.5 1 calc GR . P A 2
H26E H 0.8658 0.6778 0.5505 0.251 Uiso 0.5 1 calc GR . P A 2
H26F H 0.9160 0.7229 0.6780 0.251 Uiso 0.5 1 calc GR . P A 2
O1A O 0.9066(9) 1.0101(16) 0.4588(8) 0.124(4) Uani 0.5 1 d D U P A 2
O2A O 0.7530(12) 0.892(2) 0.4538(13) 0.081(4) Uani 0.5 1 d D U P A 2
B1A B 0.8170(14) 0.919(4) 0.3985(17) 0.087(6) Uani 0.5 1 d D U P A 2

loop_
_atom_site_aniso_label
_atom_site_aniso_U_11
_atom_site_aniso_U_22
_atom_site_aniso_U_33
_atom_site_aniso_U_23
_atom_site_aniso_U_13
_atom_site_aniso_U_12
Fe1 0.0456(3) 0.0747(4) 0.0607(3) 0.0053(3) 0.0327(2) 0.0006(3)
P1 0.0478(4) 0.0385(4) 0.0407(4) -0.0028(3) 0.0250(3) -0.0020(4)
C10 0.0425(14) 0.0532(19) 0.0459(15) 0.0001(17) 0.0254(12) 0.0012(17)
C9 0.049(2) 0.076(3) 0.065(3) 0.027(2) 0.026(2) 0.0032(19)
C8 0.044(3) 0.147(5) 0.061(3) 0.035(3) 0.023(2) 0.002(3)
C7 0.049(3) 0.144(5) 0.054(3) -0.017(3) 0.023(2) -0.014(3)
C6 0.048(2) 0.071(2) 0.065(3) -0.0199(19) 0.026(2) -0.0048(18)
C22 0.0513(18) 0.091(3) 0.0583(19) -0.004(2) 0.0232(15) -0.007(2)
C21 0.0490(19) 0.137(5) 0.080(3) 0.010(3) 0.0283(19) 0.001(3)
C20 0.061(2) 0.103(3) 0.095(3) 0.002(3) 0.053(2) 0.003(3)
C19 0.075(2) 0.072(3) 0.070(2) 0.004(2) 0.0510(19) 0.000(2)
C18 0.0566(17) 0.0510(19) 0.0506(16) 0.0018(16) 0.0310(14) -0.0059(18)
C17 0.0442(14) 0.0430(17) 0.0454(15) -0.0025(15) 0.0244(12) -0.0070(15)
C3 0.131(6) 0.135(5) 0.153(6) 0.029(4) 0.112(5) -0.006(4)
C2 0.072(3) 0.179(6) 0.079(3) 0.003(4) 0.055(2) 0.006(4)
C1 0.087(4) 0.127(5) 0.141(5) -0.011(4) 0.084(4) 0.014(3)
C5 0.050(3) 0.196(7) 0.105(4) 0.012(4) 0.045(3) 0.017(3)
C4 0.084(4) 0.171(6) 0.138(5) -0.030(5) 0.078(4) -0.048(4)
O2 0.104(9) 0.155(15) 0.060(5) 0.011(6) 0.032(5) 0.002(8)
B1 0.075(9) 0.134(15) 0.060(6) 0.006(7) 0.021(5) 0.007(9)
C23 0.096(10) 0.205(14) 0.059(7) 0.031(8) 0.023(6) 0.023(9)
O1 0.080(6) 0.39(2) 0.066(5) 0.028(8) 0.020(4) 0.018(9)
C25 0.121(14) 0.21(3) 0.099(11) 0.041(13) 0.059(11) 0.043(15)
C11 0.050(2) 0.0468(18) 0.0422(19) 0.0007(14) 0.0241(16) -0.0017(15)
C16 0.092(3) 0.071(3) 0.056(2) 0.0039(19) 0.047(2) -0.004(2)
C15 0.139(5) 0.101(4) 0.077(3) 0.024(3) 0.070(4) -0.009(4)
C14 0.156(6) 0.078(3) 0.111(4) 0.033(3) 0.077(4) -0.012(3)
C13 0.137(5) 0.051(2) 0.109(4) 0.019(2) 0.069(4) 0.007(3)
C12 0.090(3) 0.044(2) 0.076(3) 0.0049(18) 0.052(2) 0.0027(19)
B2 0.105(4) 0.046(2) 0.076(3) -0.017(2) 0.051(3) -0.002(2)
C26 0.116(13) 0.198(13) 0.097(10) 0.056(9) 0.039(10) 0.025(9)
C24 0.106(8) 0.234(14) 0.059(6) 0.020(8) 0.016(5) 0.008(9)
C27 0.20(2) 0.246(16) 0.104(14) 0.012(11) 0.050(16) 0.001(13)
C28 0.085(9) 0.255(19) 0.086(10) 0.012(11) -0.001(7) 0.011(10)
C27A 0.178(18) 0.274(18) 0.119(14) -0.021(12) 0.046(13) -0.025(14)
C24A 0.103(10) 0.263(15) 0.061(7) -0.007(8) 0.003(6) -0.034(10)
C28A 0.086(10) 0.39(3) 0.117(14) -0.004(17) -0.028(9) -0.047(13)
C23A 0.080(8) 0.216(14) 0.044(6) 0.005(7) 0.011(5) 0.010(8)
C25A 0.105(11) 0.19(2) 0.074(9) -0.020(12) 0.033(8) -0.004(13)
C26A 0.080(11) 0.221(16) 0.161(16) -0.006(11) 0.005(11) 0.023(10)
O1A 0.058(5) 0.238(12) 0.059(4) -0.016(6) 0.004(4) -0.055(7)
O2A 0.050(3) 0.141(11) 0.048(4) 0.001(5) 0.015(3) 0.018(5)
B1A 0.031(5) 0.180(17) 0.040(5) -0.003(6) 0.005(4) 0.008(8)

loop_
_atom_type_symbol
_atom_type_description
_atom_type_scat_dispersion_real
_atom_type_scat_dispersion_imag
_atom_type_scat_source
C C 0.0033 0.0016 'International Tables Vol C Tables 4.2.6.8 and 6.1.1.4'
H H 0.0000 0.0000 'International Tables Vol C Tables 4.2.6.8 and 6.1.1.4'
B B 0.0013 0.0007 'International Tables Vol C Tables 4.2.6.8 and 6.1.1.4'
Fe Fe 0.3463 0.8444 'International Tables Vol C Tables 4.2.6.8 and 6.1.1.4'
O O 0.0106 0.0060 'International Tables Vol C Tables 4.2.6.8 and 6.1.1.4'
P P 0.1023 0.0942 'International Tables Vol C Tables 4.2.6.8 and 6.1.1.4'

loop_
_geom_angle_atom_site_label_1
_geom_angle_atom_site_label_2
_geom_angle_atom_site_label_3
_geom_angle
C10 Fe1 C8 68.76(6)
C10 Fe1 C7 68.52(6)
C10 Fe1 C6 40.7
C10 Fe1 C3 123.21(16)
C10 Fe1 C2 110.59(11)
C10 Fe1 C1 126.86(16)
C10 Fe1 C4 156.7(2)
C9 Fe1 C10 40.9
C9 Fe1 C8 40.93(6)
C9 Fe1 C7 68.66(6)
C9 Fe1 C6 68.67(5)
C9 Fe1 C3 158.7(2)
C9 Fe1 C2 123.14(18)
C9 Fe1 C1 108.11(18)
C9 Fe1 C5 123.49(19)
C9 Fe1 C4 159.5(2)
C8 Fe1 C7 40.7
C8 Fe1 C6 68.51(6)
C8 Fe1 C3 159.5(2)
C8 Fe1 C2 156.8(2)
C8 Fe1 C1 119.90(19)
C8 Fe1 C4 121.76(17)
C6 Fe1 C7 40.58(6)
C6 Fe1 C3 108.60(17)
C6 Fe1 C2 127.12(17)
C3 Fe1 C7 123.9(2)
C3 Fe1 C2 40.59(6)
C2 Fe1 C7 162.2(2)
C1 Fe1 C7 154.1(2)
C1 Fe1 C6 164.21(18)
C1 Fe1 C3 68.44(6)
C1 Fe1 C2 40.68(6)
C5 Fe1 C10 162.2(2)
C5 Fe1 C8 104.70(14)
C5 Fe1 C7 118.05(15)
C5 Fe1 C6 154.03(19)
C5 Fe1 C3 68.55(7)
C5 Fe1 C2 68.55(7)
C5 Fe1 C1 40.83(7)
C5 Fe1 C4 40.83(6)
C4 Fe1 C7 105.01(14)
C4 Fe1 C6 119.99(19)
C4 Fe1 C3 40.68(7)
C4 Fe1 C2 68.45(7)
C4 Fe1 C1 68.61(7)
C10 P1 C17 103.67(10)
C10 P1 B2 111.1(2)
C17 P1 B2 112.0(2)
C11 P1 C10 104.26(13)
C11 P1 C17 105.69(12)
C11 P1 B2 118.72(18)
P1 C10 Fe1 130.27(12)
C9 C10 Fe1 69.24(14)
C9 C10 P1 124.77(18)
C9 C10 C6 108.0
C6 C10 Fe1 70.13(14)
C6 C10 P1 127.02(18)
Fe1 C9 H9 125.9
C10 C9 Fe1 69.82(12)
C10 C9 H9 126.0
C10 C9 C8 108.0
C8 C9 Fe1 69.85(9)
C8 C9 H9 126.0
Fe1 C8 H8 126.2
C9 C8 Fe1 69.22(10)
C9 C8 H8 126.0
C9 C8 C7 108.0
C7 C8 Fe1 70.13(15)
C7 C8 H8 126.0
Fe1 C7 H7 126.7
C8 C7 Fe1 69.16(14)
C8 C7 H7 126.0
C6 C7 Fe1 69.69(10)
C6 C7 C8 108.0
C6 C7 H7 126.0
Fe1 C6 H6 126.7
C10 C6 Fe1 69.15(12)
C10 C6 C7 108.0
C10 C6 H6 126.0
C7 C6 Fe1 69.72(9)
C7 C6 H6 126.0
C21 C22 C17 120.0
C21 C22 B1 109.8(9)
C21 C22 B1A 113.9(6)
C17 C22 B1 129.9(9)
C17 C22 B1A 126.1(6)
C22 C21 H21 120.0
C22 C21 C20 120.0
C20 C21 H21 120.0
C21 C20 H20 120.0
C21 C20 C19 120.0
C19 C20 H20 120.0
C20 C19 H19 120.0
C20 C19 C18 120.0
C18 C19 H19 120.0
C19 C18 H18 120.0
C17 C18 C19 120.0
C17 C18 H18 120.0
C22 C17 P1 121.97(11)
C18 C17 P1 117.97(11)
C18 C17 C22 120.0
Fe1 C3 H3 126.5
C2 C3 Fe1 69.71(15)
C2 C3 H3 126.0
C2 C3 C4 108.0
C4 C3 Fe1 69.33(12)
C4 C3 H3 126.0
Fe1 C2 H2 126.5
C3 C2 Fe1 69.70(17)
C3 C2 H2 126.0
C1 C2 Fe1 69.33(17)
C1 C2 C3 108.0
C1 C2 H2 126.0
Fe1 C1 H1 126.2
C2 C1 Fe1 69.99(15)
C2 C1 H1 126.0
C5 C1 Fe1 69.38(12)
C5 C1 C2 108.0
C5 C1 H1 126.0
Fe1 C5 H5 126.0
C1 C5 Fe1 69.79(14)
C1 C5 H5 126.0
C1 C5 C4 108.0
C4 C5 Fe1 69.79(18)
C4 C5 H5 126.0
Fe1 C4 H4 126.2
C3 C4 Fe1 69.99(13)
C3 C4 H4 126.0
C5 C4 Fe1 69.38(18)
C5 C4 C3 108.0
C5 C4 H4 126.0
B1 O2 C23 121(2)
O2 B1 C22 130.1(19)
O2 B1 O1 96.8(19)
O1 B1 C22 127.1(19)
O2 C23 C25 119(2)
O2 C23 C26 99.1(17)
O2 C23 C24 98.5(16)
C25 C23 C26 99.1(18)
C25 C23 C24 127(2)
C24 C23 C26 110.9(19)
B1 O1 C24 110.5(16)
C23 C25 H25A 109.5
C23 C25 H25B 109.5
C23 C25 H25C 109.5
H25A C25 H25B 109.5
H25A C25 H25C 109.5
H25B C25 H25C 109.5
C16 C11 P1 120.24(13)
C16 C11 C12 120.0
C12 C11 P1 119.74(13)
C11 C16 H16 120.0
C15 C16 C11 120.0
C15 C16 H16 120.0
C16 C15 H15 120.0
C16 C15 C14 120.0
C14 C15 H15 120.0
C15 C14 H14 120.0
C13 C14 C15 120.0
C13 C14 H14 120.0
C14 C13 H13 120.0
C14 C13 C12 120.0
C12 C13 H13 120.0
C11 C12 H12 120.0
C13 C12 C11 120.0
C13 C12 H12 120.0
P1 B2 H2A 109.3
P1 B2 H2B 109.6
P1 B2 H2C 109.6
H2A B2 H2B 109.5
H2A B2 H2C 109.5
H2B B2 H2C 109.5
C23 C26 H26A 109.5
C23 C26 H26B 109.5
C23 C26 H26C 109.5
H26A C26 H26B 109.5
H26A C26 H26C 109.5
H26B C26 H26C 109.5
C23 C24 C27 117.3(19)
O1 C24 C23 95.3(14)
O1 C24 C27 121.8(19)
O1 C24 C28 100.6(14)
C28 C24 C23 110.3(19)
C28 C24 C27 109.8(18)
C24 C27 H27A 109.5
C24 C27 H27B 109.5
C24 C27 H27C 109.5
H27A C27 H27B 109.5
H27A C27 H27C 109.5
H27B C27 H27C 109.5
C24 C28 H28A 109.5
C24 C28 H28B 109.5
C24 C28 H28C 109.5
H28A C28 H28B 109.5
H28A C28 H28C 109.5
H28B C28 H28C 109.5
H27D C27A H27E 109.5
H27D C27A H27F 109.5
H27E C27A H27F 109.5
C24A C27A H27D 109.5
C24A C27A H27E 109.5
C24A C27A H27F 109.5
C27A C24A C28A 119(2)
C27A C24A C23A 104(2)
C28A C24A C23A 116(2)
O1A C24A C27A 110.6(18)
O1A C24A C28A 107.3(17)
O1A C24A C23A 98.4(14)
C24A C28A H28D 109.5
C24A C28A H28E 109.5
C24A C28A H28F 109.5
H28D C28A H28E 109.5
H28D C28A H28F 109.5
H28E C28A H28F 109.5
C25A C23A C24A 114(2)
C25A C23A C26A 116(2)
C25A C23A O2A 100.2(17)
C26A C23A C24A 110.6(18)
O2A C23A C24A 102.7(16)
O2A C23A C26A 112.8(18)
C23A C25A H25D 109.5
C23A C25A H25E 109.5
C23A C25A H25F 109.5
H25D C25A H25E 109.5
H25D C25A H25F 109.5
H25E C25A H25F 109.5
C23A C26A H26D 109.5
C23A C26A H26E 109.5
C23A C26A H26F 109.5
H26D C26A H26E 109.5
H26D C26A H26F 109.5
H26E C26A H26F 109.5
B1A O1A C24A 109.2(14)
B1A O2A C23A 102.0(15)
O1A B1A C22 115.3(16)
O2A B1A C22 128.9(13)
O2A B1A O1A 111(2)

loop_
_geom_bond_atom_site_label_1
_geom_bond_atom_site_label_2
_geom_bond_distance
Fe1 C10 2.034(2)
Fe1 C9 2.026(3)
Fe1 C8 2.035(3)
Fe1 C7 2.048(3)
Fe1 C6 2.047(3)
Fe1 C3 2.047(4)
Fe1 C2 2.047(3)
Fe1 C1 2.038(4)
Fe1 C5 2.033(3)
Fe1 C4 2.038(4)
P1 C10 1.8000(18)
P1 C17 1.8382(16)
P1 C11 1.7990(19)
P1 B2 1.916(4)
C10 C9 1.4200
C10 C6 1.4200
C9 H9 0.9300
C9 C8 1.4200
C8 H8 0.9300
C8 C7 1.4200
C7 H7 0.9300
C7 C6 1.4200
C6 H6 0.9300
C22 C21 1.3900
C22 C17 1.3900
C22 B1 1.52(3)
C22 B1A 1.65(2)
C21 H21 0.9300
C21 C20 1.3900
C20 H20 0.9300
C20 C19 1.3900
C19 H19 0.9300
C19 C18 1.3900
C18 H18 0.9300
C18 C17 1.3900
C3 H3 0.9300
C3 C2 1.4200
C3 C4 1.4200
C2 H2 0.9300
C2 C1 1.4200
C1 H1 0.9300
C1 C5 1.4200
C5 H5 0.9300
C5 C4 1.4200
C4 H4 0.9300
O2 B1 1.31(2)
O2 C23 1.425(19)
B1 O1 1.36(2)
C23 C25 1.49(2)
C23 C26 1.58(2)
C23 C24 1.53(2)
O1 C24 1.508(16)
C25 H25A 0.9600
C25 H25B 0.9600
C25 H25C 0.9600
C11 C16 1.3900
C11 C12 1.3900
C16 H16 0.9300
C16 C15 1.3900
C15 H15 0.9300
C15 C14 1.3900
C14 H14 0.9300
C14 C13 1.3900
C13 H13 0.9300
C13 C12 1.3900
C12 H12 0.9300
B2 H2A 1.1899
B2 H2B 1.1900
B2 H2C 1.1900
C26 H26A 0.9600
C26 H26B 0.9600
C26 H26C 0.9600
C24 C27 1.54(2)
C24 C28 1.53(2)
C27 H27A 0.9600
C27 H27B 0.9600
C27 H27C 0.9600
C28 H28A 0.9600
C28 H28B 0.9600
C28 H28C 0.9600
C27A H27D 0.9600
C27A H27E 0.9600
C27A H27F 0.9600
C27A C24A 1.50(2)
C24A C28A 1.51(2)
C24A C23A 1.54(2)
C24A O1A 1.460(17)
C28A H28D 0.9600
C28A H28E 0.9600
C28A H28F 0.9600
C23A C25A 1.464(19)
C23A C26A 1.51(2)
C23A O2A 1.484(16)
C25A H25D 0.9600
C25A H25E 0.9600
C25A H25F 0.9600
C26A H26D 0.9600
C26A H26E 0.9600
C26A H26F 0.9600
O1A B1A 1.38(2)
O2A B1A 1.302(17)

loop_
_geom_torsion_atom_site_label_1
_geom_torsion_atom_site_label_2
_geom_torsion_atom_site_label_3
_geom_torsion_atom_site_label_4
_geom_torsion
Fe1 C10 C9 C8 -59.65(11)
Fe1 C10 C6 C7 59.09(11)
Fe1 C9 C8 C7 -59.63(14)
Fe1 C8 C7 C6 -59.06(8)
Fe1 C7 C6 C10 -58.73(14)
Fe1 C3 C2 C1 58.94(14)
Fe1 C3 C4 C5 -59.18(17)
Fe1 C2 C1 C5 59.17(14)
Fe1 C1 C5 C4 59.56(17)
Fe1 C5 C4 C3 59.56(12)
P1 C10 C9 Fe1 -125.34(17)
P1 C10 C9 C8 175.01(19)
P1 C10 C6 Fe1 126.04(18)
P1 C10 C6 C7 -174.87(19)
P1 C11 C16 C15 178.5(2)
P1 C11 C12 C13 -178.5(2)
C10 P1 C17 C22 -176.12(17)
C10 P1 C17 C18 6.8(2)
C10 P1 C11 C16 -105.49(17)
C10 P1 C11 C12 73.0(2)
C10 C9 C8 Fe1 59.63(14)
C10 C9 C8 C7 0.0
C9 C10 C6 Fe1 -59.09(11)
C9 C10 C6 C7 0.0
C9 C8 C7 Fe1 59.06(8)
C9 C8 C7 C6 0.0
C8 C7 C6 Fe1 58.73(14)
C8 C7 C6 C10 0.0
C6 C10 C9 Fe1 59.65(11)
C6 C10 C9 C8 0.0
C22 C21 C20 C19 0.0
C22 B1 O1 C24 165(3)
C21 C22 C17 P1 -177.1(2)
C21 C22 C17 C18 0.0
C21 C22 B1 O2 -150(3)
C21 C22 B1 O1 -4(4)
C21 C22 B1A O1A 43(3)
C21 C22 B1A O2A -164(3)
C21 C20 C19 C18 0.0
C20 C19 C18 C17 0.0
C19 C18 C17 P1 177.2(2)
C19 C18 C17 C22 0.0
C17 P1 C10 Fe1 173.74(17)
C17 P1 C10 C9 -95.0(2)
C17 P1 C10 C6 79.1(2)
C17 P1 C11 C16 145.56(16)
C17 P1 C11 C12 -35.9(2)
C17 C22 C21 C20 0.0
C17 C22 B1 O2 24(5)
C17 C22 B1 O1 170(2)
C17 C22 B1A O1A -136.3(13)
C17 C22 B1A O2A 17(4)
C3 C2 C1 Fe1 -59.17(14)
C3 C2 C1 C5 0.0
C2 C3 C4 Fe1 59.18(17)
C2 C3 C4 C5 0.0
C2 C1 C5 Fe1 -59.56(17)
C2 C1 C5 C4 0.0
C1 C5 C4 Fe1 -59.56(12)
C1 C5 C4 C3 0.0
C4 C3 C2 Fe1 -58.94(14)
C4 C3 C2 C1 0.0
O2 B1 O1 C24 -40(3)
O2 C23 C24 O1 -25.3(19)
O2 C23 C24 C27 104.7(19)
O2 C23 C24 C28 -128.6(17)
B1 C22 C21 C20 175.1(15)
B1 C22 C17 P1 9.0(19)
B1 C22 C17 C18 -174.0(19)
B1 O2 C23 C25 146(3)
B1 O2 C23 C26 -108(3)
B1 O2 C23 C24 5(3)
B1 O1 C24 C23 43(3)
B1 O1 C24 C27 -84(3)
B1 O1 C24 C28 155(2)
C23 O2 B1 C22 174(3)
C23 O2 B1 O1 21(4)
C25 C23 C24 O1 -162(2)
C25 C23 C24 C27 -32(3)
C25 C23 C24 C28 94(3)
C11 P1 C10 Fe1 63.3(2)
C11 P1 C10 C9 154.6(2)
C11 P1 C10 C6 -31.3(2)
C11 P1 C17 C22 -66.75(19)
C11 P1 C17 C18 116.12(19)
C11 C16 C15 C14 0.0
C16 C11 C12 C13 0.0
C16 C15 C14 C13 0.0
C15 C14 C13 C12 0.0
C14 C13 C12 C11 0.0
C12 C11 C16 C15 0.0
B2 P1 C10 Fe1 -65.7(3)
B2 P1 C10 C9 25.6(3)
B2 P1 C10 C6 -160.4(3)
B2 P1 C17 C22 64.0(3)
B2 P1 C17 C18 -113.2(3)
B2 P1 C11 C16 18.8(3)
B2 P1 C11 C12 -162.7(3)
C26 C23 C24 O1 77.9(18)
C26 C23 C24 C27 -152.1(16)
C26 C23 C24 C28 -25(2)
C27A C24A C23A C25A -24(2)
C27A C24A C23A C26A -156.5(18)
C27A C24A C23A O2A 82.8(18)
C27A C24A O1A B1A -96(2)
C24A C23A O2A B1A 41(3)
C24A O1A B1A C22 172.3(19)
C24A O1A B1A O2A 15(3)
C28A C24A C23A C25A 108(3)
C28A C24A C23A C26A -24(3)
C28A C24A C23A O2A -145(2)
C28A C24A O1A B1A 132(3)
C23A C24A O1A B1A 12(2)
C23A O2A B1A C22 171(3)
C23A O2A B1A O1A -35(3)
C25A C23A O2A B1A 158(2)
C26A C23A O2A B1A -78(3)
O1A C24A C23A C25A -138.2(19)
O1A C24A C23A C26A 89.8(19)
O1A C24A C23A O2A -30.9(19)
B1A C22 C21 C20 -179.4(14)
B1A C22 C17 P1 2.3(16)
B1A C22 C17 C18 179.3(16)
